data_1517008
loop_
_publ_author_name
'Beata Cristovao'
'Barbara Miroslaw'

_publ_section_title
;
 Propeller-like heterotrinuclear CuII-LnIII-CuII compounds -
 Physicochemical properties
;
_journal_name_full
;
Inorganica Chimica Acta
;
_journal_page_first 50
_journal_page_last 57
_journal_volume 401
_journal_year 2013
_chemical_formula_moiety 'C38 H40 Br4 Cu2 N5 Sm O13, 2(N O3), 3(H2 O)'
_chemical_formula_sum 'C38 H46 Br4 Cu2 N7 O22 Sm'
_chemical_formula_weight 1549.89
_space_group_IT_number 15
_symmetry_cell_setting monoclinic
_symmetry_space_group_name_Hall '-C 2yc'
_symmetry_space_group_name_H-M 'C 1 2/c 1'
_atom_sites_solution_hydrogens geom
_atom_sites_solution_primary direct
_atom_sites_solution_secondary difmap
_cell_angle_alpha 90.00
_cell_angle_beta 94.06(1)
_cell_angle_gamma 90.00
_cell_formula_units_Z 4
_cell_length_a 16.923(1)
_cell_length_b 14.041(1)
_cell_length_c 21.722(1)
_cell_measurement_reflns_used 5005
_cell_measurement_temperature 290(2)
_cell_measurement_theta_max 30.1648
_cell_measurement_theta_min 2.9467
_cell_volume 5148.5(5)
_computing_cell_refinement
;
CrysAlisPro, Oxford Diffraction Ltd.,
Version 1.171.33.66 (release 28-04-2010 CrysAlis171 .NET)
(compiled Apr 28 2010,14:27:37)
;
_computing_data_collection
;
CrysAlisPro, Oxford Diffraction Ltd.,
Version 1.171.33.66 (release 28-04-2010 CrysAlis171 .NET)
(compiled Apr 28 2010,14:27:37)
;
_computing_data_reduction
;
CrysAlisPro, Oxford Diffraction Ltd.,
Version 1.171.33.66 (release 28-04-2010 CrysAlis171 .NET)
(compiled Apr 28 2010,14:27:37)
;
_computing_structure_refinement 'SHELXL-97 (Sheldrick, 2008)'
_computing_structure_solution 'SHELXS-97 (Sheldrick, 2008)'
_diffrn_ambient_temperature 290(2)
_diffrn_detector_area_resol_mean 8.4221
_diffrn_measured_fraction_theta_full 0.998
_diffrn_measured_fraction_theta_max 0.998
_diffrn_measurement_device_type 'Xcalibur, Sapphire2, large Be window'
_diffrn_measurement_method '\w scans'
_diffrn_radiation_monochromator graphite
_diffrn_radiation_source 'Enhance (Mo) X-ray Source'
_diffrn_radiation_type MoK\a
_diffrn_radiation_wavelength 0.71073
_diffrn_reflns_av_R_equivalents 0.0269
_diffrn_reflns_av_sigmaI/netI 0.0357
_diffrn_reflns_limit_h_max 20
_diffrn_reflns_limit_h_min -20
_diffrn_reflns_limit_k_max 16
_diffrn_reflns_limit_k_min -14
_diffrn_reflns_limit_l_max 26
_diffrn_reflns_limit_l_min -16
_diffrn_reflns_number 9979
_diffrn_reflns_theta_full 25.24
_diffrn_reflns_theta_max 25.24
_diffrn_reflns_theta_min 2.95
_exptl_absorpt_coefficient_mu 5.136
_exptl_absorpt_correction_T_max 0.740
_exptl_absorpt_correction_T_min 0.353
_exptl_absorpt_correction_type analytical
_exptl_absorpt_process_details
;
CrysAlisPro, Agilent Technologies,
Version 1.171.35.11 (release 16-05-2011 CrysAlis171 .NET)
(compiled May 16 2011,17:55:39)
Analytical numeric absorption correction using a multifaceted crystal
model based on expressions derived by R.C. Clark & J.S. Reid.
(Clark, R. C. & Reid, J. S. (1995). Acta Cryst. A51, 887-897)
;
_exptl_crystal_colour green
_exptl_crystal_density_diffrn 2.000
_exptl_crystal_density_method 'not measured'
_exptl_crystal_description block
_exptl_crystal_F_000 3036
_exptl_crystal_size_max 0.35
_exptl_crystal_size_mid 0.30
_exptl_crystal_size_min 0.10
_refine_diff_density_max 1.619
_refine_diff_density_min -1.517
_refine_diff_density_rms 0.146
_refine_ls_extinction_method none
_refine_ls_goodness_of_fit_ref 1.064
_refine_ls_hydrogen_treatment constr
_refine_ls_matrix_type full
_refine_ls_number_parameters 340
_refine_ls_number_reflns 4646
_refine_ls_number_restraints 0
_refine_ls_restrained_S_all 1.064
_refine_ls_R_factor_all 0.0541
_refine_ls_R_factor_gt 0.0425
_refine_ls_shift/su_max 0.004
_refine_ls_shift/su_mean 0.000
_refine_ls_structure_factor_coef Fsqd
_refine_ls_weighting_details 'calc w=1/[\s^2^(Fo^2^)+(0.0566P)^2^+1.2398P] where P=(Fo^2^+2Fc^2^)/3'
_refine_ls_weighting_scheme calc
_refine_ls_wR_factor_gt 0.1025
_refine_ls_wR_factor_ref 0.1097
_reflns_number_gt 3846
_reflns_number_total 4646
_reflns_threshold_expression >2\s(I)
_cod_data_source_file ICA-2013-401-50-57-1.cif
_cod_data_source_block 1Sm_
_cod_original_cell_volume 5148.3(5)
_cod_original_sg_symbol_H-M 'C 2/c'
_cod_original_formula_sum 'C38 H46 Br4 Cu2 Sm N7 O22'
_cod_database_code 1517008

loop_
_symmetry_equiv_pos_as_xyz
'x, y, z'
'-x, y, -z+1/2'
'x+1/2, y+1/2, z'
'-x+1/2, y+1/2, -z+1/2'
'-x, -y, -z'
'x, -y, z-1/2'
'-x+1/2, -y+1/2, -z'
'x+1/2, -y+1/2, z-1/2'

loop_
_atom_site_label
_atom_site_type_symbol
_atom_site_fract_x
_atom_site_fract_y
_atom_site_fract_z
_atom_site_U_iso_or_equiv
_atom_site_adp_type
_atom_site_occupancy
_atom_site_symmetry_multiplicity
_atom_site_calc_flag
_atom_site_refinement_flags
_atom_site_disorder_assembly
_atom_site_disorder_group
C1 C 0.3467(3) 0.2371(4) 0.1829(2) 0.0325(11) Uani 1 1 d . . .
C2 C 0.4061(3) 0.2859(4) 0.1546(2) 0.0354(12) Uani 1 1 d . . .
C3 C 0.3895(4) 0.3415(4) 0.1030(2) 0.0457(14) Uani 1 1 d . . .
H3 H 0.4295 0.3738 0.0844 0.055 Uiso 1 1 calc R . .
C4 C 0.3108(4) 0.3477(4) 0.0794(3) 0.0512(16) Uani 1 1 d . . .
C5 C 0.2512(4) 0.3046(4) 0.1069(3) 0.0489(15) Uani 1 1 d . . .
H5 H 0.1992 0.3124 0.0908 0.059 Uiso 1 1 calc R . .
C6 C 0.2674(3) 0.2482(4) 0.1594(2) 0.0401(13) Uani 1 1 d . . .
C7 C 0.2018(3) 0.2047(5) 0.1876(3) 0.0487(15) Uani 1 1 d . . .
H7 H 0.1527 0.2093 0.1656 0.058 Uiso 1 1 calc R . .
C8 C 0.1265(4) 0.1227(6) 0.2581(3) 0.064(2) Uani 1 1 d . . .
H8A H 0.1282 0.0537 0.2594 0.077 Uiso 0.64(2) 1 calc PR A 1
H8B H 0.0834 0.1420 0.2290 0.077 Uiso 0.64(2) 1 calc PR A 1
H8C H 0.1109 0.0689 0.2309 0.077 Uiso 0.36(2) 1 d PR A 2
H8D H 0.0862 0.1730 0.2521 0.077 Uiso 0.36(2) 1 d PR A 2
C9 C 0.1134(6) 0.1631(13) 0.3232(4) 0.060(4) Uani 0.64(2) 1 d P A 1
H9A H 0.1203 0.2316 0.3222 0.072 Uiso 0.64(2) 1 calc PR A 1
H9B H 0.0591 0.1506 0.3322 0.072 Uiso 0.64(2) 1 calc PR A 1
C9A C 0.1260(10) 0.0814(19) 0.3191(8) 0.055(7) Uani 0.36(2) 1 d P A 2
H9C H 0.0710 0.0721 0.3274 0.066 Uiso 0.36(2) 1 calc PR A 2
H9D H 0.1494 0.0185 0.3169 0.066 Uiso 0.36(2) 1 calc PR A 2
C10 C 0.1631(4) 0.1267(8) 0.3710(3) 0.084(3) Uani 1 1 d . . .
H10A H 0.1503 0.0596 0.3744 0.100 Uiso 0.64(2) 1 calc PR A 1
H10B H 0.1480 0.1569 0.4086 0.100 Uiso 0.64(2) 1 calc PR A 1
H10C H 0.1498 0.0934 0.4083 0.100 Uiso 0.36(2) 1 d PR A 2
H10D H 0.1418 0.1924 0.3724 0.100 Uiso 0.36(2) 1 d PR A 2
C11 C 0.2875(3) 0.1413(4) 0.4238(2) 0.0429(14) Uani 1 1 d . . .
H11 H 0.2577 0.1509 0.4576 0.051 Uiso 1 1 calc R A .
C12 C 0.4253(3) 0.1169(4) 0.3915(2) 0.0326(11) Uani 1 1 d . . .
C13 C 0.5057(3) 0.1028(4) 0.4101(2) 0.0333(11) Uani 1 1 d . A .
C14 C 0.5341(3) 0.1142(4) 0.4702(2) 0.0397(13) Uani 1 1 d . . .
H14 H 0.5874 0.1046 0.4820 0.048 Uiso 1 1 calc R A .
C15 C 0.4809(3) 0.1407(4) 0.5134(2) 0.0419(13) Uani 1 1 d . A .
C16 C 0.4026(3) 0.1507(4) 0.4977(2) 0.0416(13) Uani 1 1 d . . .
H16 H 0.3682 0.1666 0.5277 0.050 Uiso 1 1 calc R A .
C17 C 0.3731(3) 0.1372(4) 0.4363(2) 0.0374(12) Uani 1 1 d . A .
C18 C 0.5423(4) 0.3376(5) 0.1682(3) 0.0563(17) Uani 1 1 d . . .
H18A H 0.5913 0.3201 0.1902 0.085 Uiso 1 1 calc R . .
H18B H 0.5275 0.4006 0.1801 0.085 Uiso 1 1 calc R . .
H18C H 0.5488 0.3364 0.1246 0.085 Uiso 1 1 calc R . .
C19 C 0.6292(3) 0.0381(5) 0.3794(2) 0.0452(14) Uani 1 1 d . A .
H19A H 0.6545 0.0206 0.3428 0.068 Uiso 1 1 calc R . .
H19B H 0.6239 -0.0172 0.4047 0.068 Uiso 1 1 calc R . .
H19C H 0.6607 0.0850 0.4019 0.068 Uiso 1 1 calc R . .
N1 N 0.2027(3) 0.1607(4) 0.2388(2) 0.0431(11) Uani 1 1 d . A .
N2 N 0.2492(3) 0.1333(4) 0.3715(2) 0.0447(12) Uani 1 1 d . A .
N3 N 0.5000 -0.0914(6) 0.2500 0.0528(19) Uani 1 2 d S . .
N4 N 0.7150(4) 0.3969(5) 0.1219(3) 0.0681(16) Uani 1 1 d . . .
O1 O 0.36832(19) 0.1802(3) 0.23016(14) 0.0354(8) Uani 1 1 d . A .
O2 O 0.4048(2) 0.1103(3) 0.33139(14) 0.0374(9) Uani 1 1 d . A .
O3 O 0.4813(2) 0.2711(3) 0.18244(15) 0.0383(9) Uani 1 1 d . . .
O4 O 0.5518(2) 0.0769(3) 0.36220(15) 0.0386(9) Uani 1 1 d . . .
O5 O 0.2764(3) -0.0280(4) 0.2719(2) 0.0737(14) Uani 1 1 d . A .
H5A H 0.2608 -0.0389 0.2339 0.088 Uiso 1 1 d R . .
H5B H 0.3216 -0.0584 0.2718 0.088 Uiso 1 1 d R . .
O6 O 0.4373(3) -0.0431(3) 0.25166(19) 0.0582(11) Uani 1 1 d . . .
O7 O 0.5000 -0.1791(5) 0.2500 0.087(3) Uani 1 2 d S . .
O8 O 0.6853(4) 0.4727(5) 0.1364(3) 0.0955(18) Uani 1 1 d . . .
O10 O 0.7423(5) 0.3489(5) 0.1670(4) 0.143(4) Uani 1 1 d . . .
O9 O 0.7118(6) 0.3716(5) 0.0706(3) 0.146(4) Uani 1 1 d . . .
Cu1 Cu 0.29952(4) 0.13575(5) 0.29289(3) 0.03830(19) Uani 1 1 d . . .
Sm1 Sm 0.5000 0.12044(3) 0.2500 0.02965(13) Uani 1 2 d S . .
Br1 Br 0.28913(5) 0.42327(6) 0.00743(3) 0.0780(3) Uani 1 1 d . . .
Br2 Br 0.51993(4) 0.15772(6) 0.59688(3) 0.0644(2) Uani 1 1 d . . .
O11 O 0.5339(11) 0.4733(14) 0.0305(8) 0.239(8) Uiso 0.75 1 d P . .
O12 O 0.5348(9) 0.5558(11) 0.0905(7) 0.188(6) Uiso 0.75 1 d P . .

loop_
_atom_site_aniso_label
_atom_site_aniso_U_11
_atom_site_aniso_U_22
_atom_site_aniso_U_33
_atom_site_aniso_U_23
_atom_site_aniso_U_13
_atom_site_aniso_U_12
C1 0.032(3) 0.038(3) 0.026(2) 0.000(2) -0.0036(19) 0.002(2)
C2 0.035(3) 0.037(3) 0.033(3) 0.006(2) -0.006(2) -0.002(2)
C3 0.050(4) 0.045(3) 0.041(3) 0.006(2) -0.005(3) -0.008(3)
C4 0.063(4) 0.049(4) 0.039(3) 0.010(3) -0.014(3) 0.006(3)
C5 0.040(3) 0.056(4) 0.048(3) 0.010(3) -0.015(3) 0.008(3)
C6 0.030(3) 0.050(3) 0.039(3) 0.006(2) -0.005(2) 0.005(3)
C7 0.028(3) 0.071(4) 0.046(3) 0.003(3) -0.008(2) 0.006(3)
C8 0.028(3) 0.101(6) 0.063(4) 0.011(4) -0.001(3) -0.008(3)
C9 0.026(5) 0.096(12) 0.056(6) 0.001(6) 0.002(4) 0.003(6)
C9A 0.025(9) 0.063(16) 0.078(13) -0.001(10) 0.015(8) -0.021(9)
C10 0.030(3) 0.164(9) 0.057(4) -0.004(5) 0.009(3) -0.008(4)
C11 0.035(3) 0.057(4) 0.037(3) 0.006(2) 0.011(2) 0.003(3)
C12 0.034(3) 0.037(3) 0.027(2) 0.003(2) -0.002(2) -0.002(2)
C13 0.033(3) 0.041(3) 0.026(2) 0.008(2) 0.0024(19) -0.001(2)
C14 0.037(3) 0.054(3) 0.027(2) 0.004(2) -0.005(2) -0.002(3)
C15 0.044(3) 0.054(4) 0.026(3) 0.000(2) -0.003(2) -0.004(3)
C16 0.044(3) 0.050(3) 0.032(3) -0.002(2) 0.007(2) -0.005(3)
C17 0.037(3) 0.046(3) 0.029(2) 0.007(2) 0.004(2) 0.000(2)
C18 0.041(4) 0.059(4) 0.067(4) 0.020(3) -0.006(3) -0.015(3)
C19 0.034(3) 0.062(4) 0.039(3) 0.004(3) -0.002(2) 0.012(3)
N1 0.024(2) 0.058(3) 0.046(3) 0.005(2) -0.0040(19) -0.003(2)
N2 0.029(2) 0.067(3) 0.039(3) 0.001(2) 0.0061(19) 0.005(2)
N3 0.081(6) 0.046(5) 0.029(3) 0.000 -0.005(3) 0.000
N4 0.054(4) 0.064(4) 0.086(5) 0.009(4) 0.004(3) -0.020(3)
O1 0.0237(17) 0.050(2) 0.0318(18) 0.0097(15) -0.0016(14) 0.0017(17)
O2 0.0283(19) 0.059(2) 0.0243(17) 0.0016(15) -0.0014(14) 0.0024(17)
O3 0.0304(19) 0.046(2) 0.0375(18) 0.0115(16) -0.0052(15) -0.0106(17)
O4 0.0269(19) 0.059(2) 0.0295(17) 0.0039(16) -0.0015(14) 0.0093(18)
O5 0.075(4) 0.068(3) 0.078(3) -0.006(3) 0.004(3) -0.006(3)
O6 0.059(3) 0.055(3) 0.061(3) 0.000(2) 0.004(2) -0.004(2)
O7 0.135(8) 0.050(5) 0.073(5) 0.000 -0.012(5) 0.000
O8 0.082(4) 0.078(4) 0.125(5) -0.015(4) 0.001(4) 0.001(4)
O10 0.152(7) 0.091(5) 0.172(8) 0.000(5) -0.091(6) 0.002(5)
O9 0.256(12) 0.112(6) 0.079(5) -0.015(4) 0.078(6) -0.036(6)
Cu1 0.0225(3) 0.0606(5) 0.0315(3) 0.0069(3) -0.0004(2) 0.0003(3)
Sm1 0.0231(2) 0.0412(2) 0.02410(19) 0.000 -0.00216(13) 0.000
Br1 0.0856(6) 0.0856(6) 0.0585(4) 0.0357(4) -0.0242(4) 0.0006(4)
Br2 0.0595(4) 0.1039(6) 0.0290(3) -0.0090(3) -0.0030(3) -0.0215(4)

loop_
_atom_type_symbol
_atom_type_description
_atom_type_scat_dispersion_real
_atom_type_scat_dispersion_imag
_atom_type_scat_source
C C 0.0033 0.0016 'International Tables Vol C Tables 4.2.6.8 and 6.1.1.4'
H H 0.0000 0.0000 'International Tables Vol C Tables 4.2.6.8 and 6.1.1.4'
N N 0.0061 0.0033 'International Tables Vol C Tables 4.2.6.8 and 6.1.1.4'
O O 0.0106 0.0060 'International Tables Vol C Tables 4.2.6.8 and 6.1.1.4'
Cu Cu 0.3201 1.2651 'International Tables Vol C Tables 4.2.6.8 and 6.1.1.4'
Sm Sm -0.1638 3.4418 'International Tables Vol C Tables 4.2.6.8 and 6.1.1.4'
Br Br -0.2901 2.4595 'International Tables Vol C Tables 4.2.6.8 and 6.1.1.4'

loop_
_geom_angle_atom_site_label_1
_geom_angle_atom_site_label_2
_geom_angle_atom_site_label_3
_geom_angle
_geom_angle_site_symmetry_1
_geom_angle_site_symmetry_3
O1 C1 C2 117.9(4) . .
O1 C1 C6 123.3(5) . .
C2 C1 C6 118.9(4) . .
C3 C2 O3 124.6(5) . .
C3 C2 C1 121.6(5) . .
O3 C2 C1 113.7(4) . .
C2 C3 C4 117.9(6) . .
C2 C3 H3 121.0 . .
C4 C3 H3 121.0 . .
C5 C4 C3 122.2(5) . .
C5 C4 Br1 120.4(5) . .
C3 C4 Br1 117.3(5) . .
C4 C5 C6 120.3(5) . .
C4 C5 H5 119.8 . .
C6 C5 H5 119.8 . .
C5 C6 C1 119.0(5) . .
C5 C6 C7 118.4(5) . .
C1 C6 C7 122.7(5) . .
N1 C7 C6 128.1(5) . .
N1 C7 H7 116.0 . .
C6 C7 H7 116.0 . .
C9A C8 N1 117.7(8) . .
C9A C8 C9 45.8(9) . .
N1 C8 C9 108.0(7) . .
C9A C8 H8A 64.8 . .
N1 C8 H8A 110.1 . .
C9 C8 H8A 110.1 . .
C9A C8 H8B 131.0 . .
N1 C8 H8B 110.1 . .
C9 C8 H8B 110.1 . .
H8A C8 H8B 108.4 . .
C9A C8 H8C 102.9 . .
N1 C8 H8C 107.9 . .
C9 C8 H8C 141.0 . .
H8B C8 H8C 70.3 . .
C9A C8 H8D 111.2 . .
N1 C8 H8D 108.2 . .
C9 C8 H8D 73.6 . .
H8A C8 H8D 137.7 . .
H8C C8 H8D 108.4 . .
C10 C9 C8 115.5(11) . .
C10 C9 H9A 108.4 . .
C8 C9 H9A 108.4 . .
H8D C9 H9A 85.2 . .
C10 C9 H9B 108.4 . .
C8 C9 H9B 108.4 . .
H8D C9 H9B 89.9 . .
H9A C9 H9B 107.5 . .
C8 C9 H10D 148.6 . .
H8D C9 H10D 153.9 . .
H9A C9 H10D 69.1 . .
H9B C9 H10D 101.9 . .
C10 C9A C8 121.5(16) . .
C10 C9A H9C 107.0 . .
C8 C9A H9C 107.0 . .
C10 C9A H9D 107.0 . .
C8 C9A H9D 107.0 . .
H9C C9A H9D 106.7 . .
C9 C10 C9A 49.7(10) . .
C9 C10 N2 122.3(7) . .
C9A C10 N2 115.0(10) . .
C9 C10 H10A 106.8 . .
C9A C10 H10A 62.1 . .
N2 C10 H10A 106.8 . .
C9 C10 H10B 106.8 . .
C9A C10 H10B 138.2 . .
N2 C10 H10B 106.8 . .
H10A C10 H10B 106.6 . .
C9 C10 H10C 129.5 . .
C9A C10 H10C 109.5 . .
N2 C10 H10C 108.2 . .
H10A C10 H10C 53.5 . .
H10B C10 H10C 54.6 . .
C9 C10 H10D 58.6 . .
C9A C10 H10D 107.7 . .
N2 C10 H10D 107.8 . .
H10A C10 H10D 144.8 . .
H10B C10 H10D 56.6 . .
H10C C10 H10D 108.4 . .
N2 C11 C17 126.9(5) . .
N2 C11 H11 116.6 . .
C17 C11 H11 116.6 . .
O2 C12 C17 124.6(5) . .
O2 C12 C13 116.8(4) . .
C17 C12 C13 118.5(4) . .
C14 C13 O4 124.4(5) . .
C14 C13 C12 121.7(5) . .
O4 C13 C12 113.9(4) . .
C13 C14 C15 118.2(5) . .
C13 C14 H14 120.9 . .
C15 C14 H14 120.9 . .
C16 C15 C14 121.7(5) . .
C16 C15 Br2 119.7(4) . .
C14 C15 Br2 118.5(4) . .
C15 C16 C17 120.1(5) . .
C15 C16 H16 119.9 . .
C17 C16 H16 119.9 . .
C12 C17 C16 119.5(5) . .
C12 C17 C11 123.4(5) . .
C16 C17 C11 117.0(5) . .
O3 C18 H18A 109.5 . .
O3 C18 H18B 109.5 . .
H18A C18 H18B 109.5 . .
O3 C18 H18C 109.5 . .
H18A C18 H18C 109.5 . .
H18B C18 H18C 109.5 . .
O4 C19 H19A 109.5 . .
O4 C19 H19B 109.5 . .
H19A C19 H19B 109.5 . .
O4 C19 H19C 109.5 . .
H19A C19 H19C 109.5 . .
H19B C19 H19C 109.5 . .
C7 N1 C8 117.8(5) . .
C7 N1 Cu1 124.3(4) . .
C8 N1 Cu1 117.9(4) . .
C11 N2 C10 117.2(5) . .
C11 N2 Cu1 123.4(4) . .
C10 N2 Cu1 119.3(4) . .
O7 N3 O6 122.5(4) . 2_655
O7 N3 O6 122.5(4) . .
O6 N3 O6 114.9(7) 2_655 .
O7 N3 Sm1 180.000(1) . .
O6 N3 Sm1 57.5(4) 2_655 .
O6 N3 Sm1 57.5(4) . .
O9 N4 O8 121.0(8) . .
O9 N4 O10 125.1(9) . .
O8 N4 O10 113.7(8) . .
C1 O1 Cu1 125.7(3) . .
C1 O1 Sm1 123.4(3) . .
Cu1 O1 Sm1 110.82(14) . .
C12 O2 Cu1 125.1(3) . .
C12 O2 Sm1 124.0(3) . .
Cu1 O2 Sm1 107.71(13) . .
C2 O3 C18 117.3(4) . .
C2 O3 Sm1 116.3(3) . .
C18 O3 Sm1 126.3(3) . .
C13 O4 C19 116.9(4) . .
C13 O4 Sm1 117.9(3) . .
C19 O4 Sm1 124.7(3) . .
Cu1 O5 H5A 113.0 . .
Cu1 O5 H5B 109.9 . .
H5A O5 H5B 96.9 . .
N3 O6 Sm1 97.7(4) . .
O2 Cu1 O1 77.64(14) . .
O2 Cu1 N2 93.61(17) . .
O1 Cu1 N2 158.19(19) . .
O2 Cu1 N1 169.00(17) . .
O1 Cu1 N1 92.20(17) . .
N2 Cu1 N1 97.37(19) . .
O2 Cu1 O5 92.17(17) . .
O1 Cu1 O5 105.86(17) . .
N2 Cu1 O5 94.29(19) . .
N1 Cu1 O5 86.52(19) . .
O1 Sm1 O1 138.93(18) 2_655 .
O1 Sm1 O2 60.29(11) 2_655 2_655
O1 Sm1 O2 122.41(11) . 2_655
O1 Sm1 O2 122.41(11) 2_655 .
O1 Sm1 O2 60.29(11) . .
O2 Sm1 O2 173.41(18) 2_655 .
O1 Sm1 O6 134.58(14) 2_655 .
O1 Sm1 O6 86.26(14) . .
O2 Sm1 O6 104.61(14) 2_655 .
O2 Sm1 O6 69.11(14) . .
O1 Sm1 O6 86.26(14) 2_655 2_655
O1 Sm1 O6 134.58(14) . 2_655
O2 Sm1 O6 69.11(14) 2_655 2_655
O2 Sm1 O6 104.61(14) . 2_655
O6 Sm1 O6 49.7(2) . 2_655
O1 Sm1 O3 62.28(11) 2_655 2_655
O1 Sm1 O3 83.69(11) . 2_655
O2 Sm1 O3 113.13(12) 2_655 2_655
O2 Sm1 O3 72.63(12) . 2_655
O6 Sm1 O3 140.37(13) . 2_655
O6 Sm1 O3 135.81(12) 2_655 2_655
O1 Sm1 O3 83.69(11) 2_655 .
O1 Sm1 O3 62.28(11) . .
O2 Sm1 O3 72.63(12) 2_655 .
O2 Sm1 O3 113.13(12) . .
O6 Sm1 O3 135.81(12) . .
O6 Sm1 O3 140.37(13) 2_655 .
O3 Sm1 O3 69.91(16) 2_655 .
O1 Sm1 O4 119.91(11) 2_655 2_655
O1 Sm1 O4 70.50(11) . 2_655
O2 Sm1 O4 60.75(11) 2_655 2_655
O2 Sm1 O4 117.49(11) . 2_655
O6 Sm1 O4 71.73(13) . 2_655
O6 Sm1 O4 83.52(13) 2_655 2_655
O3 Sm1 O4 138.09(12) 2_655 2_655
O3 Sm1 O4 68.95(12) . 2_655
O1 Sm1 O4 70.50(11) 2_655 .
O1 Sm1 O4 119.91(11) . .
O2 Sm1 O4 117.49(11) 2_655 .
O2 Sm1 O4 60.75(11) . .
O6 Sm1 O4 83.52(13) . .
O6 Sm1 O4 71.73(13) 2_655 .
O3 Sm1 O4 68.95(12) 2_655 .
O3 Sm1 O4 138.09(12) . .
O4 Sm1 O4 152.83(18) 2_655 .
O1 Sm1 N3 110.54(9) 2_655 .
O1 Sm1 N3 110.54(9) . .
O2 Sm1 N3 86.70(9) 2_655 .
O2 Sm1 N3 86.70(9) . .
O6 Sm1 N3 24.86(11) . .
O6 Sm1 N3 24.86(11) 2_655 .
O3 Sm1 N3 145.04(8) 2_655 .
O3 Sm1 N3 145.04(8) . .
O4 Sm1 N3 76.41(9) 2_655 .
O4 Sm1 N3 76.41(9) . .

loop_
_geom_bond_atom_site_label_1
_geom_bond_atom_site_label_2
_geom_bond_distance
_geom_bond_site_symmetry_2
C1 O1 1.331(6) .
C1 C2 1.395(7) .
C1 C6 1.411(7) .
C2 C3 1.380(7) .
C2 O3 1.385(6) .
C3 C4 1.396(9) .
C3 H3 0.9300 .
C4 C5 1.350(9) .
C4 Br1 1.903(5) .
C5 C6 1.400(7) .
C5 H5 0.9300 .
C6 C7 1.441(8) .
C7 N1 1.270(7) .
C7 H7 0.9300 .
C8 C9A 1.45(2) .
C8 N1 1.483(8) .
C8 C9 1.553(13) .
C8 H8A 0.9700 .
C8 H8B 0.9700 .
C8 H8C 0.9843 .
C8 H8D 0.9834 .
C9 C10 1.386(13) .
C9 H9A 0.9700 .
C9 H9B 0.9700 .
C9 H10D 1.2126 .
C9A C10 1.40(2) .
C9A H9C 0.9700 .
C9A H9D 0.9700 .
C10 N2 1.461(8) .
C10 H10A 0.9700 .
C10 H10B 0.9700 .
C10 H10C 0.9755 .
C10 H10D 0.9911 .
C11 N2 1.272(7) .
C11 C17 1.455(8) .
C11 H11 0.9300 .
C12 O2 1.330(6) .
C12 C17 1.389(7) .
C12 C13 1.406(7) .
C13 C14 1.369(7) .
C13 O4 1.393(6) .
C14 C15 1.396(8) .
C14 H14 0.9300 .
C15 C16 1.352(8) .
C15 Br2 1.900(5) .
C16 C17 1.404(7) .
C16 H16 0.9300 .
C18 O3 1.442(7) .
C18 H18A 0.9600 .
C18 H18B 0.9600 .
C18 H18C 0.9600 .
C19 O4 1.443(6) .
C19 H19A 0.9600 .
C19 H19B 0.9600 .
C19 H19C 0.9600 .
N1 Cu1 1.979(4) .
N2 Cu1 1.962(4) .
N3 O7 1.232(10) .
N3 O6 1.262(6) 2_655
N3 O6 1.262(6) .
N3 Sm1 2.974(8) .
N4 O9 1.168(9) .
N4 O8 1.228(8) .
N4 O10 1.250(9) .
O1 Cu1 1.956(3) .
O1 Sm1 2.392(3) .
O2 Cu1 1.947(3) .
O2 Sm1 2.478(3) .
O3 Sm1 2.582(3) .
O4 Sm1 2.604(3) .
O5 Cu1 2.372(5) .
O5 H5A 0.8624 .
O5 H5B 0.8754 .
O6 Sm1 2.530(5) .
Sm1 O1 2.392(3) 2_655
Sm1 O2 2.478(3) 2_655
Sm1 O6 2.530(5) 2_655
Sm1 O3 2.582(3) 2_655
Sm1 O4 2.604(3) 2_655
O11 O12 1.74(2) .
